data_7226272
loop_
_publ_author_name
'J, SELVAKUMAR'
'Grandhi, Gowri Sankar'
'Sahoo, Harekrishna'
'Baidya, Mahiuddin'

_publ_section_title
;
 Copper-Mediated Etherification of Arenes with Alkoxysilanes Directed by
 (2-Aminophenyl)pyrazole Group
;
_journal_name_full 'RSC Adv.'
_journal_paper_doi 10.1039/C6RA18861C
_journal_year 2016
_chemical_formula_moiety 'C19 H19 N3 O4'
_chemical_formula_sum 'C19 H19 N3 O4'
_chemical_formula_weight 353.37
_space_group_crystal_system monoclinic
_space_group_IT_number 14
_space_group_name_Hall '-P 2yn'
_space_group_name_H-M_alt 'P 1 21/n 1'
_symmetry_space_group_name_Hall '-P 2yn'
_symmetry_space_group_name_H-M 'P 1 21/n 1'
_atom_sites_solution_hydrogens mixed
_audit_creation_method SHELXL-2014/7
_audit_update_record
;
2016-05-14 deposited with the CCDC.
2016-08-16 downloaded from the CCDC.
;
_cell_angle_alpha 90
_cell_angle_beta 106.8208(11)
_cell_angle_gamma 90
_cell_formula_units_Z 4
_cell_length_a 10.7611(3)
_cell_length_b 13.0931(3)
_cell_length_c 12.5506(4)
_cell_measurement_reflns_used 3644
_cell_measurement_temperature 296(2)
_cell_measurement_theta_max 26.28
_cell_measurement_theta_min 2.70
_cell_volume 1692.67(8)
_computing_cell_refinement 'Bruker SAINT'
_computing_data_collection 'Bruker APEX2'
_computing_data_reduction 'Bruker SAINT'
_computing_molecular_graphics 'Bruker SHELXTL'
_computing_publication_material 'Bruker SHELXTL'
_computing_structure_refinement 'SHELXL-2014/7 (Sheldrick, 2014)'
_computing_structure_solution 'SHELXS-97 (Sheldrick 2008)'
_diffrn_ambient_temperature 296(2)
_diffrn_measured_fraction_theta_full 0.996
_diffrn_measured_fraction_theta_max 0.995
_diffrn_measurement_device_type 'Bruker APEX-II CCD'
_diffrn_measurement_method '\f and \w scans'
_diffrn_radiation_type MoK\a
_diffrn_radiation_wavelength 0.71073
_diffrn_reflns_av_R_equivalents 0.0201
_diffrn_reflns_av_unetI/netI 0.0231
_diffrn_reflns_Laue_measured_fraction_full 0.996
_diffrn_reflns_Laue_measured_fraction_max 0.995
_diffrn_reflns_limit_h_max 13
_diffrn_reflns_limit_h_min -12
_diffrn_reflns_limit_k_max 10
_diffrn_reflns_limit_k_min -16
_diffrn_reflns_limit_l_max 15
_diffrn_reflns_limit_l_min -15
_diffrn_reflns_number 11183
_diffrn_reflns_point_group_measured_fraction_full 0.996
_diffrn_reflns_point_group_measured_fraction_max 0.995
_diffrn_reflns_theta_full 25.242
_diffrn_reflns_theta_max 26.383
_diffrn_reflns_theta_min 2.201
_exptl_absorpt_coefficient_mu 0.099
_exptl_absorpt_correction_type none
_exptl_crystal_colour white
_exptl_crystal_density_diffrn 1.387
_exptl_crystal_description block
_exptl_crystal_F_000 744
_exptl_crystal_size_max 0.250
_exptl_crystal_size_mid 0.250
_exptl_crystal_size_min 0.200
_refine_diff_density_max 0.189
_refine_diff_density_min -0.144
_refine_diff_density_rms 0.033
_refine_ls_extinction_coef 0.0099(10)
_refine_ls_extinction_expression Fc^*^=kFc[1+0.001xFc^2^\l^3^/sin(2\q)]^-1/4^
_refine_ls_extinction_method 'SHELXL-2014/7 (Sheldrick 2014'
_refine_ls_goodness_of_fit_ref 1.026
_refine_ls_hydrogen_treatment mixed
_refine_ls_matrix_type full
_refine_ls_number_parameters 243
_refine_ls_number_reflns 3456
_refine_ls_number_restraints 0
_refine_ls_restrained_S_all 1.026
_refine_ls_R_factor_all 0.0545
_refine_ls_R_factor_gt 0.0387
_refine_ls_shift/su_max 0.000
_refine_ls_shift/su_mean 0.000
_refine_ls_structure_factor_coef Fsqd
_refine_ls_weighting_details 'w=1/[\s^2^(Fo^2^)+(0.0430P)^2^+0.3561P] where P=(Fo^2^+2Fc^2^)/3'
_refine_ls_weighting_scheme calc
_refine_ls_wR_factor_gt 0.0908
_refine_ls_wR_factor_ref 0.1005
_reflns_Friedel_coverage 0.000
_reflns_number_gt 2646
_reflns_number_total 3456
_reflns_threshold_expression 'I > 2\s(I)'
_cod_data_source_file c6ra18861c2.cif
_cod_data_source_block 282
_cod_database_code 7226272
_shelx_shelxl_version_number 2014/7
_shelx_space_group_comment
; 
The symmetry employed for this shelxl refinement is uniquely defined 
by the following loop, which should always be used as a source of 
symmetry information in preference to the above space-group names. 
They are only intended as comments. 
;
_shelx_estimated_absorpt_t_min 0.976
_shelx_estimated_absorpt_t_max 0.980

loop_
_space_group_symop_operation_xyz
'x, y, z'
'-x+1/2, y+1/2, -z+1/2'
'-x, -y, -z'
'x-1/2, -y-1/2, z-1/2'

loop_
_atom_site_label
_atom_site_type_symbol
_atom_site_fract_x
_atom_site_fract_y
_atom_site_fract_z
_atom_site_U_iso_or_equiv
_atom_site_adp_type
_atom_site_occupancy
_atom_site_site_symmetry_order
_atom_site_calc_flag
_atom_site_refinement_flags_posn
_atom_site_refinement_flags_adp
C1 C 1.30381(15) 0.44136(13) 0.92926(15) 0.0540(4) Uani 1 1 d . .
H1 H 1.3323 0.5047 0.9603 0.065 Uiso 1 1 calc R U
C2 C 1.37986(17) 0.35972(15) 0.92402(16) 0.0604(5) Uani 1 1 d . .
H2 H 1.4698 0.3554 0.9503 0.073 Uiso 1 1 calc R U
C3 C 1.29401(16) 0.28444(13) 0.87097(14) 0.0532(4) Uani 1 1 d . .
H3 H 1.3192 0.2193 0.8562 0.064 Uiso 1 1 calc R U
C4 C 1.06818(13) 0.47828(10) 0.85025(11) 0.0361(3) Uani 1 1 d . .
C5 C 0.94910(13) 0.44711(10) 0.86429(11) 0.0356(3) Uani 1 1 d . .
C6 C 0.84397(14) 0.51327(11) 0.82726(13) 0.0438(4) Uani 1 1 d . .
H6 H 0.7635 0.4946 0.8348 0.053 Uiso 1 1 calc R U
C7 C 0.85743(16) 0.60624(12) 0.77952(14) 0.0486(4) Uani 1 1 d . .
H7 H 0.7857 0.6489 0.7547 0.058 Uiso 1 1 calc R U
C8 C 0.97551(16) 0.63664(11) 0.76823(13) 0.0466(4) Uani 1 1 d . .
H8 H 0.9843 0.6999 0.7375 0.056 Uiso 1 1 calc R U
C9 C 1.08003(15) 0.57201(11) 0.80319(12) 0.0424(4) Uani 1 1 d . .
H9 H 1.1599 0.5916 0.7951 0.051 Uiso 1 1 calc R U
C10 C 0.83727(13) 0.31145(11) 0.94011(12) 0.0374(3) Uani 1 1 d . .
C11 C 0.85751(13) 0.21467(10) 1.00597(11) 0.0343(3) Uani 1 1 d . .
C12 C 0.97378(13) 0.16244(11) 1.05171(12) 0.0366(3) Uani 1 1 d . .
C13 C 0.97730(13) 0.07544(11) 1.11636(12) 0.0398(3) Uani 1 1 d . .
H13 H 1.0556 0.0415 1.1463 0.048 Uiso 1 1 calc R U
C14 C 0.86574(14) 0.03908(10) 1.13636(12) 0.0369(3) Uani 1 1 d . .
C15 C 0.74761(13) 0.09032(11) 1.09089(12) 0.0357(3) Uani 1 1 d . .
C16 C 0.74554(13) 0.17552(11) 1.02769(12) 0.0365(3) Uani 1 1 d . .
H16 H 0.6669 0.2090 0.9978 0.044 Uiso 1 1 calc R U
C17 C 1.20604(14) 0.15740(14) 1.08901(16) 0.0552(5) Uani 1 1 d . .
H17A H 1.2167 0.1600 1.1676 0.083 Uiso 1 1 calc R U
H17B H 1.2738 0.1961 1.0723 0.083 Uiso 1 1 calc R U
H17C H 1.2104 0.0877 1.0665 0.083 Uiso 1 1 calc R U
C18 C 0.97890(16) -0.09445(14) 1.25372(16) 0.0627(5) Uani 1 1 d . .
H18A H 1.0205 -0.1184 1.2003 0.094 Uiso 1 1 calc R U
H18B H 0.9617 -0.1512 1.2958 0.094 Uiso 1 1 calc R U
H18C H 1.0347 -0.0467 1.3032 0.094 Uiso 1 1 calc R U
C19 C 0.52472(14) 0.10438(13) 1.08144(15) 0.0515(4) Uani 1 1 d . .
H19A H 0.5379 0.1711 1.1145 0.077 Uiso 1 1 calc R U
H19B H 0.4592 0.0691 1.1052 0.077 Uiso 1 1 calc R U
H19C H 0.4973 0.1107 1.0018 0.077 Uiso 1 1 calc R U
N1 N 1.17979(11) 0.41370(9) 0.88132(10) 0.0386(3) Uani 1 1 d . .
N2 N 1.17218(12) 0.31568(9) 0.84371(12) 0.0477(3) Uani 1 1 d . .
N3 N 0.94186(12) 0.35282(9) 0.91602(11) 0.0396(3) Uani 1 1 d . .
O1 O 0.72925(10) 0.35084(9) 0.91067(11) 0.0600(4) Uani 1 1 d . .
O2 O 1.08324(9) 0.19952(8) 1.03056(10) 0.0511(3) Uani 1 1 d . .
O3 O 0.85991(10) -0.04556(8) 1.19722(9) 0.0487(3) Uani 1 1 d . .
O4 O 0.64266(9) 0.04847(8) 1.11513(9) 0.0467(3) Uani 1 1 d . .
H1N H 1.0142(17) 0.3170(13) 0.9361(15) 0.060(5) Uiso 1 1 d . .

loop_
_atom_site_aniso_label
_atom_site_aniso_U_11
_atom_site_aniso_U_22
_atom_site_aniso_U_33
_atom_site_aniso_U_23
_atom_site_aniso_U_13
_atom_site_aniso_U_12
C1 0.0406(9) 0.0542(10) 0.0641(11) 0.0005(9) 0.0102(8) -0.0035(8)
C2 0.0395(9) 0.0667(12) 0.0761(13) 0.0068(10) 0.0184(9) 0.0097(8)
C3 0.0514(10) 0.0525(10) 0.0607(11) 0.0043(8) 0.0245(9) 0.0148(8)
C4 0.0393(8) 0.0367(7) 0.0326(8) -0.0008(6) 0.0108(6) 0.0034(6)
C5 0.0386(8) 0.0354(7) 0.0318(8) 0.0012(6) 0.0084(6) 0.0026(6)
C6 0.0384(8) 0.0455(8) 0.0463(9) 0.0060(7) 0.0104(7) 0.0048(7)
C7 0.0511(10) 0.0423(9) 0.0500(10) 0.0086(7) 0.0110(8) 0.0124(7)
C8 0.0618(10) 0.0352(8) 0.0437(9) 0.0060(7) 0.0168(8) 0.0026(7)
C9 0.0485(9) 0.0399(8) 0.0419(9) -0.0001(7) 0.0181(7) -0.0031(7)
C10 0.0333(8) 0.0395(8) 0.0379(8) 0.0021(6) 0.0081(6) 0.0014(6)
C11 0.0327(7) 0.0382(7) 0.0317(7) 0.0001(6) 0.0087(6) 0.0015(6)
C12 0.0327(7) 0.0400(8) 0.0387(8) 0.0024(6) 0.0129(6) 0.0026(6)
C13 0.0335(8) 0.0409(8) 0.0440(9) 0.0052(7) 0.0098(6) 0.0075(6)
C14 0.0404(8) 0.0333(7) 0.0363(8) 0.0009(6) 0.0100(6) -0.0005(6)
C15 0.0319(7) 0.0392(7) 0.0359(8) -0.0016(6) 0.0096(6) -0.0027(6)
C16 0.0298(7) 0.0404(8) 0.0371(8) -0.0004(6) 0.0063(6) 0.0031(6)
C17 0.0317(8) 0.0632(11) 0.0700(12) 0.0182(9) 0.0137(8) 0.0086(7)
C18 0.0517(10) 0.0533(10) 0.0753(13) 0.0279(9) 0.0062(9) 0.0039(8)
C19 0.0337(8) 0.0608(10) 0.0602(11) 0.0067(8) 0.0140(8) 0.0012(7)
N1 0.0379(7) 0.0384(7) 0.0418(7) 0.0015(5) 0.0151(5) 0.0024(5)
N2 0.0487(8) 0.0415(7) 0.0554(9) -0.0017(6) 0.0193(7) 0.0057(6)
N3 0.0345(7) 0.0395(7) 0.0457(8) 0.0114(6) 0.0130(6) 0.0060(5)
O1 0.0342(6) 0.0564(7) 0.0879(9) 0.0287(6) 0.0151(6) 0.0091(5)
O2 0.0315(6) 0.0602(7) 0.0644(8) 0.0247(6) 0.0183(5) 0.0100(5)
O3 0.0425(6) 0.0433(6) 0.0588(7) 0.0162(5) 0.0121(5) 0.0011(5)
O4 0.0328(5) 0.0516(6) 0.0563(7) 0.0114(5) 0.0136(5) -0.0014(5)

loop_
_atom_type_symbol
_atom_type_description
_atom_type_scat_dispersion_real
_atom_type_scat_dispersion_imag
_atom_type_scat_source
C C 0.0033 0.0016 'International Tables Vol C Tables 4.2.6.8 and 6.1.1.4'
H H 0.0000 0.0000 'International Tables Vol C Tables 4.2.6.8 and 6.1.1.4'
N N 0.0061 0.0033 'International Tables Vol C Tables 4.2.6.8 and 6.1.1.4'
O O 0.0106 0.0060 'International Tables Vol C Tables 4.2.6.8 and 6.1.1.4'

loop_
_geom_angle_atom_site_label_1
_geom_angle_atom_site_label_2
_geom_angle_atom_site_label_3
_geom_angle
N1 C1 C2 107.46(16)
N1 C1 H1 126.3
C2 C1 H1 126.3
C1 C2 C3 104.84(15)
C1 C2 H2 127.6
C3 C2 H2 127.6
N2 C3 C2 112.26(15)
N2 C3 H3 123.9
C2 C3 H3 123.9
C9 C4 C5 120.77(13)
C9 C4 N1 117.89(12)
C5 C4 N1 121.33(12)
C6 C5 C4 117.38(13)
C6 C5 N3 123.44(13)
C4 C5 N3 119.17(12)
C7 C6 C5 121.00(14)
C7 C6 H6 119.5
C5 C6 H6 119.5
C8 C7 C6 120.95(14)
C8 C7 H7 119.5
C6 C7 H7 119.5
C9 C8 C7 118.91(14)
C9 C8 H8 120.5
C7 C8 H8 120.5
C8 C9 C4 120.96(14)
C8 C9 H9 119.5
C4 C9 H9 119.5
O1 C10 N3 122.60(13)
O1 C10 C11 119.79(12)
N3 C10 C11 117.61(12)
C12 C11 C16 117.26(13)
C12 C11 C10 127.81(12)
C16 C11 C10 114.86(12)
O2 C12 C13 121.54(12)
O2 C12 C11 117.76(12)
C13 C12 C11 120.70(12)
C14 C13 C12 120.63(13)
C14 C13 H13 119.7
C12 C13 H13 119.7
O3 C14 C13 124.62(13)
O3 C14 C15 115.77(12)
C13 C14 C15 119.61(13)
C16 C15 O4 125.55(12)
C16 C15 C14 119.15(12)
O4 C15 C14 115.30(12)
C15 C16 C11 122.64(13)
C15 C16 H16 118.7
C11 C16 H16 118.7
O2 C17 H17A 109.5
O2 C17 H17B 109.5
H17A C17 H17B 109.5
O2 C17 H17C 109.5
H17A C17 H17C 109.5
H17B C17 H17C 109.5
O3 C18 H18A 109.5
O3 C18 H18B 109.5
H18A C18 H18B 109.5
O3 C18 H18C 109.5
H18A C18 H18C 109.5
H18B C18 H18C 109.5
O4 C19 H19A 109.5
O4 C19 H19B 109.5
H19A C19 H19B 109.5
O4 C19 H19C 109.5
H19A C19 H19C 109.5
H19B C19 H19C 109.5
C1 N1 N2 111.17(12)
C1 N1 C4 127.60(13)
N2 N1 C4 120.13(12)
C3 N2 N1 104.27(13)
C10 N3 C5 127.73(12)
C10 N3 H1N 116.4(11)
C5 N3 H1N 115.9(11)
C12 O2 C17 119.01(11)
C14 O3 C18 117.76(12)
C15 O4 C19 116.89(11)

loop_
_geom_bond_atom_site_label_1
_geom_bond_atom_site_label_2
_geom_bond_distance
C1 N1 1.3451(19)
C1 C2 1.359(2)
C1 H1 0.9300
C2 C3 1.383(3)
C2 H2 0.9300
C3 N2 1.3204(19)
C3 H3 0.9300
C4 C9 1.384(2)
C4 C5 1.4037(19)
C4 N1 1.4277(17)
C5 C6 1.3935(19)
C5 N3 1.4075(18)
C6 C7 1.383(2)
C6 H6 0.9300
C7 C8 1.377(2)
C7 H7 0.9300
C8 C9 1.374(2)
C8 H8 0.9300
C9 H9 0.9300
C10 O1 1.2269(16)
C10 N3 1.3596(18)
C10 C11 1.4941(19)
C11 C12 1.3953(18)
C11 C16 1.4067(18)
C12 O2 1.3692(16)
C12 C13 1.393(2)
C13 C14 1.3803(19)
C13 H13 0.9300
C14 O3 1.3577(16)
C14 C15 1.4043(19)
C15 C16 1.365(2)
C15 O4 1.3664(16)
C16 H16 0.9300
C17 O2 1.4239(17)
C17 H17A 0.9600
C17 H17B 0.9600
C17 H17C 0.9600
C18 O3 1.4236(18)
C18 H18A 0.9600
C18 H18B 0.9600
C18 H18C 0.9600
C19 O4 1.4194(17)
C19 H19A 0.9600
C19 H19B 0.9600
C19 H19C 0.9600
N1 N2 1.3617(17)
N3 H1N 0.881(17)

loop_
_geom_torsion_atom_site_label_1
_geom_torsion_atom_site_label_2
_geom_torsion_atom_site_label_3
_geom_torsion_atom_site_label_4
_geom_torsion
N1 C1 C2 C3 0.1(2)
C1 C2 C3 N2 0.3(2)
C9 C4 C5 C6 1.1(2)
N1 C4 C5 C6 -177.32(13)
C9 C4 C5 N3 -177.78(13)
N1 C4 C5 N3 3.8(2)
C4 C5 C6 C7 -0.5(2)
N3 C5 C6 C7 178.32(14)
C5 C6 C7 C8 -0.7(2)
C6 C7 C8 C9 1.3(2)
C7 C8 C9 C4 -0.7(2)
C5 C4 C9 C8 -0.5(2)
N1 C4 C9 C8 178.00(13)
O1 C10 C11 C12 -176.03(15)
N3 C10 C11 C12 3.4(2)
O1 C10 C11 C16 0.8(2)
N3 C10 C11 C16 -179.72(13)
C16 C11 C12 O2 179.62(12)
C10 C11 C12 O2 -3.6(2)
C16 C11 C12 C13 -0.2(2)
C10 C11 C12 C13 176.55(14)
O2 C12 C13 C14 -179.76(14)
C11 C12 C13 C14 0.1(2)
C12 C13 C14 O3 179.25(13)
C12 C13 C14 C15 0.1(2)
O3 C14 C15 C16 -179.33(12)
C13 C14 C15 C16 -0.1(2)
O3 C14 C15 O4 0.66(19)
C13 C14 C15 O4 179.88(13)
O4 C15 C16 C11 179.97(13)
C14 C15 C16 C11 0.0(2)
C12 C11 C16 C15 0.2(2)
C10 C11 C16 C15 -176.98(13)
C2 C1 N1 N2 -0.45(19)
C2 C1 N1 C4 -168.28(14)
C9 C4 N1 C1 40.2(2)
C5 C4 N1 C1 -141.34(16)
C9 C4 N1 N2 -126.71(14)
C5 C4 N1 N2 51.79(18)
C2 C3 N2 N1 -0.58(18)
C1 N1 N2 C3 0.63(17)
C4 N1 N2 C3 169.50(13)
O1 C10 N3 C5 5.5(2)
C11 C10 N3 C5 -173.91(13)
C6 C5 N3 C10 -1.2(2)
C4 C5 N3 C10 177.67(14)
C13 C12 O2 C17 -9.4(2)
C11 C12 O2 C17 170.79(14)
C13 C14 O3 C18 6.7(2)
C15 C14 O3 C18 -174.14(14)
C16 C15 O4 C19 -7.0(2)
C14 C15 O4 C19 173.04(13)
